data_2020533
loop_
_publ_author_name
'Karthikeyan, Ammasai'
'Thomas Muthiah, Packianathan'
'Perdih, Franc'

_publ_section_title
;
 Supramolecular architectures in Co^II^ and Cu^II^ complexes with
 thiophene-2-carboxylate and 2-amino-4,6-dimethoxypyrimidine ligands
;
_journal_coeditor_code KU3177
_journal_issue 5
_journal_name_full 'Acta Crystallographica Section C'
_journal_page_first 442
_journal_page_last 450
_journal_paper_doi 10.1107/S2053229616006148
_journal_volume 72
_journal_year 2016
_chemical_formula_iupac '[Cu2 (C5 H3 O2 S)4 (C6 H9 N3 O2)]'
_chemical_formula_moiety 'C26 H21 Cu2 N3 O10 S4'
_chemical_formula_sum 'C26 H21 Cu2 N3 O10 S4'
_chemical_formula_weight 790.78
_chemical_name_common
;
catena-(\m^2^-2-amino-4,6-dimethoxypyrimidine-N,N')
-tetra(\m^2^-thiophene-2-carboxylato-O,O')dicopper(II)
;
_chemical_name_systematic
<i>catena</i>-Poly[copper(II)-tetrakis(\m-thiophene-2-carboxylato-\k^2^<i>O</i>:<i>O</i>')-copper(II)-(\m-2-amino-4,6-dimethoxypyrimidine-\k^2^<i>N</i>^1^:<i>N</i>^3^)]
_space_group_crystal_system monoclinic
_space_group_IT_number 15
_space_group_name_Hall '-C 2yc'
_space_group_name_H-M_alt 'C 1 2/c 1'
_symmetry_space_group_name_Hall '-C 2yc'
_symmetry_space_group_name_H-M 'C 1 2/c 1'
_atom_sites_solution_hydrogens geom
_audit_creation_method SHELXL-2014/7
_cell_angle_alpha 90
_cell_angle_beta 111.847(2)
_cell_angle_gamma 90
_cell_formula_units_Z 4
_cell_length_a 18.5881(4)
_cell_length_b 10.1091(3)
_cell_length_c 17.5284(4)
_cell_measurement_reflns_used 3683
_cell_measurement_temperature 293(2)
_cell_measurement_theta_max 27.48
_cell_measurement_theta_min 0.41
_cell_volume 3057.19(14)
_computing_cell_refinement
;
DENZO-SMN (Otwinowski & Minor, 1997)
;
_computing_data_collection
;
COLLECT (Nonius, 1998)
;
_computing_data_reduction
;
DENZO-SMN (Otwinowski & Minor, 1997)
;
_computing_molecular_graphics
;
PLATON (Spek, 2009) and Mercury (Macrae <i>et al.</i>, 2008)
;
_computing_publication_material
;
PLATON (Spek, 2009)
;
_computing_structure_refinement
;
SHELXL2014 (Sheldrick, 2015)
;
_computing_structure_solution
;
SIR97 (Altomare <i>et al.</i>, 1999)
;
_diffrn_ambient_temperature 293(2)
_diffrn_detector_area_resol_mean 0.055
_diffrn_measured_fraction_theta_full 0.996
_diffrn_measured_fraction_theta_max 0.996
_diffrn_measurement_device_type
;
Nonius KappaCCD area-detector diffractometer
;
_diffrn_measurement_method '\w scans'
_diffrn_radiation_monochromator graphite
_diffrn_radiation_source 'fine-focus sealed tube'
_diffrn_radiation_type MoK\a
_diffrn_radiation_wavelength 0.71073
_diffrn_reflns_av_R_equivalents 0.0221
_diffrn_reflns_limit_h_max 24
_diffrn_reflns_limit_h_min -23
_diffrn_reflns_limit_k_max 13
_diffrn_reflns_limit_k_min -13
_diffrn_reflns_limit_l_max 22
_diffrn_reflns_limit_l_min -22
_diffrn_reflns_number 6750
_diffrn_reflns_theta_full 25.242
_diffrn_reflns_theta_max 27.477
_diffrn_reflns_theta_min 3.733
_exptl_absorpt_coefficient_mu 1.725
_exptl_absorpt_correction_T_max 0.9342
_exptl_absorpt_correction_T_min 0.7242
_exptl_absorpt_correction_type multi-scan
_exptl_absorpt_process_details
;
SCALEPACK (Otwinowski & Minor, 1997)
;
_exptl_crystal_colour green
_exptl_crystal_density_diffrn 1.718
_exptl_crystal_description plate
_exptl_crystal_F_000 1600
_exptl_crystal_size_max 0.200
_exptl_crystal_size_mid 0.150
_exptl_crystal_size_min 0.040
_refine_diff_density_max 0.400
_refine_diff_density_min -0.411
_refine_ls_extinction_method none
_refine_ls_goodness_of_fit_ref 1.063
_refine_ls_hydrogen_treatment constr
_refine_ls_matrix_type full
_refine_ls_number_parameters 244
_refine_ls_number_reflns 3495
_refine_ls_number_restraints 1
_refine_ls_restrained_S_all 1.065
_refine_ls_R_factor_all 0.0473
_refine_ls_R_factor_gt 0.0327
_refine_ls_shift/su_max 0.001
_refine_ls_shift/su_mean 0.000
_refine_ls_structure_factor_coef Fsqd
_refine_ls_weighting_details 'w=1/[\s^2^(Fo^2^)+(0.0421P)^2^+1.9600P] where P=(Fo^2^+2Fc^2^)/3'
_refine_ls_weighting_scheme calc
_refine_ls_wR_factor_gt 0.0776
_refine_ls_wR_factor_ref 0.0839
_reflns_number_gt 2788
_reflns_number_total 3495
_reflns_threshold_expression 'I > 2\s(I)'
_cod_data_source_file ku3177sup1.cif
_cod_data_source_block II
_cod_database_code 2020533
_shelx_space_group_comment
;
The symmetry employed for this shelxl refinement is uniquely defined
by the following loop, which should always be used as a source of
symmetry information in preference to the above space-group names.
They are only intended as comments.
;
_shelx_estimated_absorpt_t_min 0.724
_shelx_estimated_absorpt_t_max 0.934

loop_
_space_group_symop_operation_xyz
'x, y, z'
'-x, y, -z+1/2'
'x+1/2, y+1/2, z'
'-x+1/2, y+1/2, -z+1/2'
'-x, -y, -z'
'x, -y, z-1/2'
'-x+1/2, -y+1/2, -z'
'x+1/2, -y+1/2, z-1/2'

loop_
_atom_site_type_symbol
_atom_site_label
_atom_site_fract_x
_atom_site_fract_y
_atom_site_fract_z
_atom_site_U_iso_or_equiv
_atom_site_adp_type
_atom_site_calc_flag
_atom_site_occupancy
_atom_site_disorder_assembly
_atom_site_disorder_group
Cu Cu1 0.00419(2) 0.57539(3) 0.06651(2) 0.02952(10) Uani d 1 . .
S S1A 0.2327(4) 0.3342(7) 0.2344(4) 0.0526(12) Uani d 0.372(4) A 1
C C7A 0.2231(17) 0.202(3) 0.1094(18) 0.078(10) Uani d 0.372(4) A 1
H H7A 0.2051 0.1667 0.0566 0.093 Uiso calc 0.372(4) A 1
S S1B 0.2277(3) 0.1871(4) 0.1020(3) 0.0632(8) Uani d 0.628(4) A 2
C C7B 0.2438(8) 0.3101(15) 0.2269(10) 0.0408(19) Uani d 0.628(4) A 2
H H7B 0.2363 0.3686 0.2642 0.049 Uiso calc 0.628(4) A 2
S S2A 0.1411(3) 0.7579(6) -0.1467(4) 0.0655(9) Uani d 0.594(5) B 1
C C12A 0.1728(12) 0.8723(16) -0.0115(11) 0.067(4) Uani d 0.594(5) B 1
H H12B 0.1768 0.8921 0.0417 0.080 Uiso calc 0.594(5) B 1
S S2B 0.1696(5) 0.8945(7) 0.0069(5) 0.0733(15) Uani d 0.406(5) B 2
C C12B 0.146(2) 0.771(3) -0.1285(17) 0.086(10) Uani d 0.406(5) B 2
H H12A 0.1289 0.7091 -0.1709 0.103 Uiso calc 0.406(5) B 2
O O1 0.09355(10) 0.4623(2) 0.12613(10) 0.0482(4) Uani d 1 . .
O O2 0.08668(10) 0.34258(19) 0.01621(10) 0.0505(4) Uani d 1 . .
O O3 0.07431(10) 0.68588(18) 0.03368(10) 0.0457(4) Uani d 1 . .
O O4 0.06310(10) 0.56831(18) -0.07797(10) 0.0469(4) Uani d 1 . .
O O5 0.01328(12) 0.86722(17) 0.11957(10) 0.0502(4) Uani d 1 . .
N N1 0.00267(10) 0.68131(18) 0.18218(10) 0.0324(4) Uani d 1 . .
N N2 0.0000 0.4891(3) 0.2500 0.0600(10) Uani d 1 . .
H H2A -0.0016 0.4465 0.2918 0.072 Uiso calc 0.5 . .
H H2B 0.0016 0.4465 0.2082 0.072 Uiso calc 0.5 . .
C C1 0.0000 0.6204(3) 0.2500 0.0362(7) Uani d 1 . .
C C2 0.00504(13) 0.8131(2) 0.18517(13) 0.0364(5) Uani d 1 . .
C C3 0.0000 0.8863(3) 0.2500 0.0413(8) Uani d 1 . .
H H3 0.0000 0.9783 0.2500 0.050 Uiso calc 1 . .
C C4 0.0327(2) 1.0041(3) 0.1226(2) 0.0679(9) Uani d 1 . .
H H4A -0.0099 1.0562 0.1242 0.102 Uiso calc 1 . .
H H4B 0.0433 1.0269 0.0746 0.102 Uiso calc 1 . .
H H4C 0.0778 1.0212 0.1709 0.102 Uiso calc 1 . .
C C5 0.11759(12) 0.3752(2) 0.09023(14) 0.0363(5) Uani d 1 . .
C C6 0.18917(13) 0.3049(2) 0.13996(16) 0.0420(6) Uani d 1 . .
C C8 0.2988(2) 0.1600(4) 0.1855(3) 0.0902(13) Uani d 1 . .
H H8 0.3347 0.0962 0.1849 0.108 Uiso calc 1 A 1
C C9 0.30166(17) 0.2305(4) 0.2485(3) 0.0883(14) Uani d 1 . .
H H9 0.3418 0.2213 0.2993 0.106 Uiso calc 1 A 1
C C10 0.08662(12) 0.6657(2) -0.03087(13) 0.0352(5) Uani d 1 . .
C C11 0.13244(15) 0.7657(3) -0.05444(16) 0.0435(6) Uani d 1 . .
C C13 0.2085(3) 0.9512(4) -0.0560(3) 0.0907(14) Uani d 1 . .
H H13 0.2367 1.0287 -0.0378 0.109 Uiso calc 1 B 1
C C14 0.1937(3) 0.8929(4) -0.1278(3) 0.0876(12) Uani d 1 . .
H H14 0.2124 0.9271 -0.1661 0.105 Uiso calc 1 B 1

loop_
_atom_site_aniso_label
_atom_site_aniso_U_11
_atom_site_aniso_U_22
_atom_site_aniso_U_33
_atom_site_aniso_U_12
_atom_site_aniso_U_13
_atom_site_aniso_U_23
Cu1 0.03063(15) 0.03413(16) 0.02377(14) -0.00160(11) 0.01009(10) -0.00019(11)
S1A 0.038(2) 0.074(3) 0.0437(17) 0.0139(14) 0.0129(14) 0.0110(19)
C7A 0.059(12) 0.10(2) 0.045(8) 0.019(10) -0.010(8) 0.001(10)
S1B 0.0523(13) 0.0470(10) 0.083(2) 0.0103(9) 0.0162(12) -0.0118(10)
C7B 0.027(3) 0.058(5) 0.044(4) 0.020(2) 0.019(2) 0.005(3)
S2A 0.0894(18) 0.0677(17) 0.0576(15) -0.0249(14) 0.0484(13) -0.0008(14)
C12A 0.083(5) 0.061(7) 0.080(9) -0.020(4) 0.058(6) -0.021(5)
S2B 0.099(3) 0.057(2) 0.088(3) -0.041(2) 0.0619(18) -0.0233(18)
C12B 0.099(12) 0.067(9) 0.09(2) -0.041(8) 0.033(11) -0.017(10)
O1 0.0447(9) 0.0619(12) 0.0337(9) 0.0162(8) 0.0095(7) 0.0042(8)
O2 0.0451(9) 0.0508(11) 0.0430(10) 0.0134(8) 0.0018(8) -0.0039(8)
O3 0.0551(10) 0.0472(10) 0.0461(9) -0.0165(8) 0.0319(8) -0.0101(8)
O4 0.0578(11) 0.0545(11) 0.0340(9) -0.0233(8) 0.0237(8) -0.0085(8)
O5 0.0840(13) 0.0395(10) 0.0374(9) -0.0015(9) 0.0345(9) 0.0047(8)
N1 0.0379(9) 0.0341(10) 0.0254(8) 0.0005(8) 0.0122(7) 0.0008(7)
N2 0.129(3) 0.0305(16) 0.0274(14) 0.000 0.0365(18) 0.000
C1 0.0427(17) 0.0393(17) 0.0240(14) 0.000 0.0096(13) 0.000
C2 0.0435(12) 0.0380(12) 0.0303(11) 0.0020(10) 0.0168(9) 0.0039(9)
C3 0.061(2) 0.0302(16) 0.0384(18) 0.000 0.0254(16) 0.000
C4 0.113(3) 0.0447(17) 0.0607(18) -0.0035(17) 0.0491(19) 0.0102(14)
C5 0.0304(10) 0.0366(12) 0.0397(12) -0.0014(9) 0.0104(10) 0.0093(10)
C6 0.0317(11) 0.0394(13) 0.0520(14) 0.0018(10) 0.0121(10) 0.0139(11)
C8 0.054(2) 0.060(2) 0.154(4) 0.0223(17) 0.035(2) 0.032(3)
C9 0.0376(16) 0.121(4) 0.088(3) 0.0025(19) 0.0012(17) 0.057(3)
C10 0.0335(11) 0.0370(12) 0.0354(11) -0.0022(9) 0.0133(9) 0.0039(10)
C11 0.0515(14) 0.0402(14) 0.0492(14) -0.0067(11) 0.0309(12) -0.0003(11)
C13 0.121(3) 0.058(2) 0.134(4) -0.040(2) 0.094(3) -0.025(2)
C14 0.130(3) 0.062(2) 0.108(3) -0.020(2) 0.087(3) 0.002(2)

loop_
_atom_type_symbol
_atom_type_description
_atom_type_scat_dispersion_real
_atom_type_scat_dispersion_imag
_atom_type_scat_source
C C 0.0033 0.0016 'International Tables Vol C Tables 4.2.6.8 and 6.1.1.4'
H H 0.0000 0.0000 'International Tables Vol C Tables 4.2.6.8 and 6.1.1.4'
Cu Cu 0.3201 1.2651 'International Tables Vol C Tables 4.2.6.8 and 6.1.1.4'
N N 0.0061 0.0033 'International Tables Vol C Tables 4.2.6.8 and 6.1.1.4'
O O 0.0106 0.0060 'International Tables Vol C Tables 4.2.6.8 and 6.1.1.4'
S S 0.1246 0.1234 'International Tables Vol C Tables 4.2.6.8 and 6.1.1.4'

loop_
_geom_angle_atom_site_label_1
_geom_angle_atom_site_label_2
_geom_angle_atom_site_label_3
_geom_angle_site_symmetry_1
_geom_angle_site_symmetry_3
_geom_angle
O2 Cu1 O3 5_565 . 91.49(8)
O2 Cu1 O1 5_565 . 165.21(7)
O3 Cu1 O1 . . 87.97(8)
O2 Cu1 O4 5_565 5_565 88.99(8)
O3 Cu1 O4 . 5_565 164.81(7)
O1 Cu1 O4 . 5_565 87.72(8)
O2 Cu1 N1 5_565 . 99.53(7)
O3 Cu1 N1 . . 102.78(7)
O1 Cu1 N1 . . 95.00(7)
O4 Cu1 N1 5_565 . 92.11(7)
O2 Cu1 Cu1 5_565 5_565 81.08(5)
O3 Cu1 Cu1 . 5_565 84.29(5)
O1 Cu1 Cu1 . 5_565 84.16(5)
O4 Cu1 Cu1 5_565 5_565 80.79(5)
N1 Cu1 Cu1 . 5_565 172.87(5)
C6 S1A C9 . . 96.1(3)
C6 C7A C8 . . 104.9(17)
C6 C7A H7A . . 127.5
C8 C7A H7A . . 127.5
C8 S1B C6 . . 95.2(3)
C9 C7B C6 . . 117.3(10)
C9 C7B H7B . . 121.4
C6 C7B H7B . . 121.4
C14 S2A C11 . . 91.7(4)
C11 C12A C13 . . 114.1(9)
C11 C12A H12B . . 123.0
C13 C12A H12B . . 123.0
C13 S2B C11 . . 91.2(3)
C11 C12B C14 . . 109.0(19)
C11 C12B H12A . . 125.5
C14 C12B H12A . . 125.5
C5 O1 Cu1 . . 121.92(15)
C5 O2 Cu1 . 5_565 126.43(16)
C10 O3 Cu1 . . 122.57(15)
C10 O4 Cu1 . 5_565 126.11(15)
C2 O5 C4 . . 118.4(2)
C2 N1 C1 . . 115.5(2)
C2 N1 Cu1 . . 119.22(15)
C1 N1 Cu1 . . 125.27(17)
C1 N2 H2A . . 120.0
C1 N2 H2B . . 120.0
H2A N2 H2B . . 120.0
N2 C1 N1 . 2 117.00(15)
N2 C1 N1 . . 117.00(15)
N1 C1 N1 2 . 126.0(3)
O5 C2 N1 . . 112.9(2)
O5 C2 C3 . . 123.5(2)
N1 C2 C3 . . 123.6(2)
C2 C3 C2 2 . 115.6(3)
C2 C3 H3 2 . 122.2
C2 C3 H3 . . 122.2
O5 C4 H4A . . 109.5
O5 C4 H4B . . 109.5
H4A C4 H4B . . 109.5
O5 C4 H4C . . 109.5
H4A C4 H4C . . 109.5
H4B C4 H4C . . 109.5
O2 C5 O1 . . 126.3(2)
O2 C5 C6 . . 116.8(2)
O1 C5 C6 . . 116.9(2)
C7A C6 C5 . . 124.1(11)
C5 C6 C7B . . 135.4(4)
C7A C6 S1A . . 114.0(11)
C5 C6 S1A . . 121.9(2)
C5 C6 S1B . . 122.7(3)
C7B C6 S1B . . 101.8(4)
C9 C8 S1B . . 116.4(3)
C9 C8 C7A . . 108.0(11)
C9 C8 H8 . . 126.0
C7A C8 H8 . . 126.0
C7B C9 C8 . . 109.3(8)
C8 C9 S1A . . 116.8(4)
C8 C9 H9 . . 121.6
S1A C9 H9 . . 121.6
O3 C10 O4 . . 125.9(2)
O3 C10 C11 . . 117.4(2)
O4 C10 C11 . . 116.7(2)
C12A C11 C10 . . 129.9(6)
C12B C11 C10 . . 127.0(13)
C12B C11 S2B . . 113.0(14)
C10 C11 S2B . . 119.9(3)
C12A C11 S2A . . 109.6(7)
C10 C11 S2A . . 120.5(3)
C14 C13 C12A . . 107.1(6)
C14 C13 S2B . . 119.9(4)
C14 C13 H13 . . 126.5
C12A C13 H13 . . 126.5
C13 C14 C12B . . 106.6(10)
C13 C14 S2A . . 117.5(3)
C13 C14 H14 . . 121.3
S2A C14 H14 . . 121.3

loop_
_geom_bond_atom_site_label_1
_geom_bond_atom_site_label_2
_geom_bond_site_symmetry_2
_geom_bond_distance
Cu1 O2 5_565 1.9545(16)
Cu1 O3 . 1.9587(16)
Cu1 O1 . 1.9661(17)
Cu1 O4 5_565 1.9752(16)
Cu1 N1 . 2.3024(17)
Cu1 Cu1 5_565 2.7412(5)
S1A C6 . 1.577(8)
S1A C9 . 1.603(2)
C7A C6 . 1.42(3)
C7A C8 . 1.59(3)
C7A H7A . 0.9300
S1B C8 . 1.589(7)
S1B C6 . 1.651(5)
C7B C9 . 1.282(11)
C7B C6 . 1.485(17)
C7B H7B . 0.9300
S2A C14 . 1.639(7)
S2A C11 . 1.685(5)
C12A C11 . 1.367(15)
C12A C13 . 1.440(16)
C12A H12B . 0.9300
S2B C13 . 1.632(7)
S2B C11 . 1.666(6)
C12B C11 . 1.42(2)
C12B C14 . 1.51(3)
C12B H12A . 0.9300
O1 C5 . 1.258(3)
O2 C5 . 1.252(3)
O2 Cu1 5_565 1.9546(16)
O3 C10 . 1.252(3)
O4 C10 . 1.255(3)
O4 Cu1 5_565 1.9752(16)
O5 C2 . 1.333(3)
O5 C4 . 1.426(3)
N1 C2 . 1.333(3)
N1 C1 . 1.356(2)
N2 C1 . 1.328(5)
N2 H2A . 0.8600
N2 H2B . 0.8600
C1 N1 2 1.356(2)
C2 C3 . 1.388(3)
C3 C2 2 1.388(3)
C3 H3 . 0.9300
C4 H4A . 0.9600
C4 H4B . 0.9600
C4 H4C . 0.9600
C5 C6 . 1.474(3)
C8 C9 . 1.298(6)
C8 H8 . 0.9300
C9 H9 . 0.9300
C10 C11 . 1.476(3)
C13 C14 . 1.322(5)
C13 H13 . 0.9300
C14 H14 . 0.9300

loop_
_geom_hbond_atom_site_label_D
_geom_hbond_atom_site_label_H
_geom_hbond_atom_site_label_A
_geom_hbond_site_symmetry_A
_geom_hbond_distance_DH
_geom_hbond_distance_HA
_geom_hbond_distance_DA
_geom_hbond_angle_DHA
N2 H2B O4 5_565 0.86 2.15 2.8588(18) 139
. . . . . . . .

loop_
_geom_torsion_atom_site_label_1
_geom_torsion_atom_site_label_2
_geom_torsion_atom_site_label_3
_geom_torsion_atom_site_label_4
_geom_torsion_site_symmetry_1
_geom_torsion_site_symmetry_4
_geom_torsion
C2 N1 C1 N2 . . -177.99(14)
Cu1 N1 C1 N2 . . 1.57(15)
C2 N1 C1 N1 . 2 2.01(14)
Cu1 N1 C1 N1 . 2 -178.44(15)
C4 O5 C2 N1 . . -167.1(2)
C4 O5 C2 C3 . . 12.4(3)
C1 N1 C2 O5 . . 175.41(16)
Cu1 N1 C2 O5 . . -4.2(3)
C1 N1 C2 C3 . . -4.2(3)
Cu1 N1 C2 C3 . . 176.24(13)
O5 C2 C3 C2 . 2 -177.3(3)
N1 C2 C3 C2 . 2 2.24(16)
Cu1 O2 C5 O1 5_565 . 3.9(4)
Cu1 O2 C5 C6 5_565 . -175.84(16)
Cu1 O1 C5 O2 . . -5.1(3)
Cu1 O1 C5 C6 . . 174.63(15)
C8 C7A C6 C5 . . 179.5(7)
C8 C7A C6 S1A . . -3(2)
O2 C5 C6 C7A . . -1.7(16)
O1 C5 C6 C7A . . 178.6(16)
O2 C5 C6 C7B . . 180.0(10)
O1 C5 C6 C7B . . 0.2(10)
O2 C5 C6 S1A . . -178.5(4)
O1 C5 C6 S1A . . 1.7(5)
O2 C5 C6 S1B . . -0.7(4)
O1 C5 C6 S1B . . 179.5(3)
C9 C7B C6 C5 . . 179.8(6)
C9 C7B C6 S1B . . 0.5(14)
C9 S1A C6 C7A . . 3.3(15)
C9 S1A C6 C5 . . -179.5(3)
C8 S1B C6 C5 . . 179.9(2)
C8 S1B C6 C7B . . -0.7(7)
C6 S1B C8 C9 . . 0.8(4)
C6 C7A C8 C9 . . 2(2)
C6 C7B C9 C8 . . 0.1(15)
S1B C8 C9 C7B . . -0.6(10)
C7A C8 C9 S1A . . 0.2(13)
C6 S1A C9 C8 . . -2.1(6)
Cu1 O3 C10 O4 . . -7.3(3)
Cu1 O3 C10 C11 . . 172.19(16)
Cu1 O4 C10 O3 5_565 . 3.3(4)
Cu1 O4 C10 C11 5_565 . -176.19(16)
C13 C12A C11 C10 . . -177.8(6)
C13 C12A C11 S2A . . 2.4(17)
C14 C12B C11 C10 . . 177.9(9)
C14 C12B C11 S2B . . 2(3)
O3 C10 C11 C12A . . 9.0(12)
O4 C10 C11 C12A . . -171.5(12)
O3 C10 C11 C12B . . -172.6(18)
O4 C10 C11 C12B . . 6.9(18)
O3 C10 C11 S2B . . 3.4(5)
O4 C10 C11 S2B . . -177.0(4)
O3 C10 C11 S2A . . -171.3(3)
O4 C10 C11 S2A . . 8.3(4)
C13 S2B C11 C12B . . -3.9(17)
C13 S2B C11 C10 . . 179.5(3)
C14 S2A C11 C12A . . -1.5(10)
C14 S2A C11 C10 . . 178.7(3)
C11 C12A C13 C14 . . -2.2(17)
C11 S2B C13 C14 . . 5.9(7)
S2B C13 C14 C12B . . -5.6(15)
C12A C13 C14 S2A . . 1.1(11)
C11 C12B C14 C13 . . 2(2)
C11 S2A C14 C13 . . 0.2(5)

_cod_database_fobs_code 2020533
